data_4503422
loop_
_publ_author_name
'Delgado, Fernando S.'
'Lahoz, Fernando'
'Lloret, Francesc'
'Julve, Miguel'
'Ruiz-P\'erez, Catalina'

_publ_section_title
;
 Supramolecular Networks in Copper(II) Malonate Complexes
;
_journal_issue 9
_journal_name_full 'Crystal Growth &amp; Design'
_journal_page_first 3219
_journal_paper_doi 10.1021/cg701108c
_journal_volume 8
_journal_year 2008
_chemical_formula_sum 'C15 H14 Cu N2 O6'
_chemical_formula_weight 381.82
_chemical_name_systematic
;
 ?
;
_space_group_IT_number 2
_symmetry_cell_setting triclinic
_symmetry_Int_Tables_number 2
_symmetry_space_group_name_Hall '-P 1'
_symmetry_space_group_name_H-M 'P -1'
_atom_sites_solution_hydrogens difmap
_atom_sites_solution_primary direct
_atom_sites_solution_secondary difmap
_audit_creation_method SHELXL-97
_cell_angle_alpha 88.248(4)
_cell_angle_beta 79.767(4)
_cell_angle_gamma 75.981(6)
_cell_formula_units_Z 4
_cell_length_a 8.0697(5)
_cell_length_b 11.0207(6)
_cell_length_c 17.6506(8)
_cell_measurement_reflns_used 4678
_cell_measurement_temperature 293(2)
_cell_measurement_theta_max 27.50
_cell_measurement_theta_min 5.04
_cell_volume 1498.63(15)
_computing_cell_refinement 'Dirax/lsq (Duisenberg & Schreurs, 1989-2000)'
_computing_data_collection 'Collect (Nonius BV, 1997-2000)'
_computing_data_reduction 'EvalCCD (Duisenberg & Schreurs 1990-2000)'
_computing_molecular_graphics 'Ortep-3 for Windows (Farrugia, 1997)'
_computing_publication_material 'WinGX publication routines (Farrugia, 1999)'
_computing_structure_refinement 'SHELXL-97 (Sheldrick, 1997)'
_computing_structure_solution 'SHELXS-97 (Sheldrick, 1997)'
_diffrn_ambient_temperature 293(2)
_diffrn_detector 'CCD plate'
_diffrn_detector_area_resol_mean 9
_diffrn_measured_fraction_theta_full 0.967
_diffrn_measured_fraction_theta_max 0.967
_diffrn_measurement_device '95mm CCD camera on \k-goniostat'
_diffrn_measurement_device_type KappaCCD
_diffrn_measurement_method 'CCD rotation images, thick slices'
_diffrn_radiation_monochromator 'horizonally mounted graphite crystal'
_diffrn_radiation_probe x-ray
_diffrn_radiation_source 'fine-focus sealed tube'
_diffrn_radiation_type Mok\a
_diffrn_radiation_wavelength 0.71073
_diffrn_reflns_av_R_equivalents 0.0264
_diffrn_reflns_av_sigmaI/netI 0.0482
_diffrn_reflns_limit_h_max 10
_diffrn_reflns_limit_h_min -8
_diffrn_reflns_limit_k_max 14
_diffrn_reflns_limit_k_min -14
_diffrn_reflns_limit_l_max 22
_diffrn_reflns_limit_l_min -22
_diffrn_reflns_number 15613
_diffrn_reflns_theta_full 27.50
_diffrn_reflns_theta_max 27.50
_diffrn_reflns_theta_min 5.04
_diffrn_source 'Enraf Nonius FR590'
_exptl_absorpt_coefficient_mu 1.493
_exptl_absorpt_correction_T_max 0.879
_exptl_absorpt_correction_T_min 0.583
_exptl_absorpt_correction_type empirical
_exptl_absorpt_process_details sadabs
_exptl_crystal_colour blue
_exptl_crystal_density_diffrn 1.692
_exptl_crystal_density_method 'not measured'
_exptl_crystal_description plate
_exptl_crystal_F_000 780
_exptl_crystal_size_max 0.60
_exptl_crystal_size_mid 0.31
_exptl_crystal_size_min 0.08
_refine_diff_density_max 0.370
_refine_diff_density_min -0.306
_refine_diff_density_rms 0.065
_refine_ls_extinction_method none
_refine_ls_goodness_of_fit_ref 1.010
_refine_ls_hydrogen_treatment refall
_refine_ls_matrix_type full
_refine_ls_number_parameters 545
_refine_ls_number_reflns 6671
_refine_ls_number_restraints 0
_refine_ls_restrained_S_all 1.010
_refine_ls_R_factor_all 0.0640
_refine_ls_R_factor_gt 0.0349
_refine_ls_shift/su_max 0.001
_refine_ls_shift/su_mean 0.000
_refine_ls_structure_factor_coef Fsqd
_refine_ls_weighting_details 'calc w=1/[\s^2^(Fo^2^)+(0.0345P)^2^+0.7102P] where P=(Fo^2^+2Fc^2^)/3'
_refine_ls_weighting_scheme calc
_refine_ls_wR_factor_gt 0.0712
_refine_ls_wR_factor_ref 0.0799
_reflns_number_gt 4869
_reflns_number_total 6671
_reflns_threshold_expression >2sigma(I)
_cod_data_source_file cg701108c-file007.cif
_cod_data_source_block compound5
_cod_original_cell_volume 1498.63(14)
_cod_database_code 4503422

loop_
_symmetry_equiv_pos_as_xyz
'x, y, z'
'-x, -y, -z'

loop_
_atom_site_label
_atom_site_type_symbol
_atom_site_fract_x
_atom_site_fract_y
_atom_site_fract_z
_atom_site_U_iso_or_equiv
_atom_site_adp_type
_atom_site_occupancy
_atom_site_symmetry_multiplicity
_atom_site_calc_flag
Cu1 Cu 0.65252(4) 0.71401(3) 0.302448(16) 0.02601(9) Uani 1 1 d
Cu2 Cu 0.78469(4) 1.16238(3) 0.174924(16) 0.02604(9) Uani 1 1 d
C1 C 0.4138(3) 0.9315(2) 0.26097(14) 0.0256(5) Uani 1 1 d
C2 C 0.2860(4) 0.9100(3) 0.33024(17) 0.0403(7) Uani 1 1 d
C3 C 0.3463(3) 0.8474(2) 0.40078(14) 0.0271(5) Uani 1 1 d
O1 O 0.5587(2) 0.85310(16) 0.24365(10) 0.0398(5) Uani 1 1 d
O2 O 0.4905(2) 0.76790(17) 0.39495(10) 0.0409(5) Uani 1 1 d
O3 O 0.3707(2) 1.02467(16) 0.22241(10) 0.0371(5) Uani 1 1 d
O4 O 0.2486(2) 0.87438(18) 0.46316(10) 0.0449(5) Uani 1 1 d
C31 C 1.0828(3) 1.0845(2) 0.05538(14) 0.0271(5) Uani 1 1 d
C32 C 1.1360(4) 0.9622(3) 0.09564(17) 0.0390(7) Uani 1 1 d
C33 C 1.0441(3) 0.9332(2) 0.17379(14) 0.0263(5) Uani 1 1 d
O31 O 0.9475(2) 1.16831(15) 0.08229(10) 0.0333(4) Uani 1 1 d
O32 O 0.9188(2) 1.01335(16) 0.21114(10) 0.0394(5) Uani 1 1 d
O33 O 1.1771(2) 1.09913(17) -0.00589(11) 0.0419(5) Uani 1 1 d
O34 O 1.0981(2) 0.82847(15) 0.19988(10) 0.0373(4) Uani 1 1 d
N11 N 0.8150(2) 0.63366(17) 0.20862(11) 0.0236(4) Uani 1 1 d
N12 N 0.7314(3) 0.54273(17) 0.34598(11) 0.0249(4) Uani 1 1 d
C10 C 0.8544(3) 0.6843(2) 0.14097(14) 0.0288(6) Uani 1 1 d
C11 C 0.9832(4) 0.6196(3) 0.08315(16) 0.0361(6) Uani 1 1 d
C12 C 1.0729(4) 0.5015(3) 0.09592(15) 0.0356(6) Uani 1 1 d
C13 C 1.0343(3) 0.4452(2) 0.16697(14) 0.0270(5) Uani 1 1 d
C14 C 1.1190(4) 0.3213(3) 0.18716(17) 0.0365(7) Uani 1 1 d
C15 C 1.0725(4) 0.2731(2) 0.25612(17) 0.0367(7) Uani 1 1 d
C16 C 0.9389(3) 0.3443(2) 0.31325(15) 0.0288(6) Uani 1 1 d
C17 C 0.8839(4) 0.3019(3) 0.38692(17) 0.0400(7) Uani 1 1 d
C18 C 0.7579(4) 0.3788(3) 0.43678(18) 0.0427(7) Uani 1 1 d
C19 C 0.6844(4) 0.4994(3) 0.41547(16) 0.0351(6) Uani 1 1 d
C20 C 0.9036(3) 0.5162(2) 0.22151(13) 0.0227(5) Uani 1 1 d
C21 C 0.8567(3) 0.4656(2) 0.29563(13) 0.0231(5) Uani 1 1 d
N41 N 0.6441(3) 1.33817(18) 0.16124(11) 0.0261(4) Uani 1 1 d
N42 N 0.6276(3) 1.18754(18) 0.27879(11) 0.0258(4) Uani 1 1 d
C40 C 0.6530(4) 1.4110(2) 0.10011(17) 0.0345(6) Uani 1 1 d
C41 C 0.5446(4) 1.5304(3) 0.09898(19) 0.0394(7) Uani 1 1 d
C42 C 0.4247(4) 1.5757(2) 0.16120(18) 0.0395(7) Uani 1 1 d
C43 C 0.4088(3) 1.5010(2) 0.22697(15) 0.0313(6) Uani 1 1 d
C44 C 0.2839(4) 1.5369(3) 0.29556(19) 0.0430(7) Uani 1 1 d
C45 C 0.2733(4) 1.4592(3) 0.35566(19) 0.0438(7) Uani 1 1 d
C46 C 0.3886(3) 1.3365(3) 0.35338(15) 0.0336(6) Uani 1 1 d
C47 C 0.3850(4) 1.2493(3) 0.41279(17) 0.0429(7) Uani 1 1 d
C48 C 0.5016(4) 1.1360(3) 0.40334(16) 0.0419(7) Uani 1 1 d
C49 C 0.6214(4) 1.1073(3) 0.33641(15) 0.0341(6) Uani 1 1 d
C50 C 0.5227(3) 1.3826(2) 0.22324(14) 0.0256(5) Uani 1 1 d
C51 C 0.5125(3) 1.2999(2) 0.28744(14) 0.0248(5) Uani 1 1 d
O1W O 0.8816(3) 0.7739(2) 0.33192(17) 0.0412(5) Uani 1 1 d
O2W O 0.6165(3) 1.08027(19) 0.11078(14) 0.0344(5) Uani 1 1 d
O4W O 0.4178(4) 1.2451(2) 0.01578(16) 0.0587(7) Uani 1 1 d
O3W O 0.8943(4) 0.8906(3) 0.46616(16) 0.0632(7) Uani 1 1 d
H1 H 0.203(5) 0.977(4) 0.345(2) 0.078(12) Uiso 1 1 d
H2 H 0.222(5) 0.858(3) 0.313(2) 0.083(13) Uiso 1 1 d
H10 H 0.796(3) 0.765(2) 0.1333(13) 0.022(6) Uiso 1 1 d
H11 H 1.008(3) 0.658(2) 0.0385(16) 0.036(7) Uiso 1 1 d
H12 H 1.156(4) 0.459(3) 0.0608(16) 0.039(8) Uiso 1 1 d
H14 H 1.201(4) 0.282(2) 0.1536(16) 0.034(8) Uiso 1 1 d
H15 H 1.120(3) 0.196(3) 0.2671(15) 0.034(7) Uiso 1 1 d
H17 H 0.936(4) 0.225(3) 0.3979(17) 0.050(9) Uiso 1 1 d
H18 H 0.727(4) 0.354(3) 0.4816(17) 0.040(8) Uiso 1 1 d
H19 H 0.600(3) 0.553(2) 0.4485(15) 0.030(7) Uiso 1 1 d
H31 H 1.133(4) 0.900(3) 0.066(2) 0.069(12) Uiso 1 1 d
H32 H 1.243(5) 0.957(3) 0.101(2) 0.079(13) Uiso 1 1 d
H40 H 0.732(3) 1.380(2) 0.0604(15) 0.028(7) Uiso 1 1 d
H41 H 0.564(4) 1.574(3) 0.0564(18) 0.049(9) Uiso 1 1 d
H42 H 0.354(4) 1.651(3) 0.1622(18) 0.054(9) Uiso 1 1 d
H44 H 0.214(4) 1.611(3) 0.2957(17) 0.050(9) Uiso 1 1 d
H45 H 0.192(4) 1.484(3) 0.3975(17) 0.040(8) Uiso 1 1 d
H47 H 0.307(4) 1.270(3) 0.4550(18) 0.048(9) Uiso 1 1 d
H48 H 0.499(4) 1.081(3) 0.4382(17) 0.040(8) Uiso 1 1 d
H49 H 0.701(3) 1.028(3) 0.3291(15) 0.035(7) Uiso 1 1 d
H1W1 H 0.874(5) 0.813(4) 0.375(3) 0.081(14) Uiso 1 1 d
H2W1 H 0.924(5) 0.793(3) 0.303(2) 0.051(14) Uiso 1 1 d
H1W2 H 0.560(4) 1.058(3) 0.1399(19) 0.039(11) Uiso 1 1 d
H2W2 H 0.667(4) 1.027(3) 0.079(2) 0.059(12) Uiso 1 1 d
H1W3 H 0.987(5) 0.888(4) 0.466(2) 0.076(16) Uiso 1 1 d
H2W3 H 0.853(6) 0.966(4) 0.478(3) 0.093(16) Uiso 1 1 d
H1W4 H 0.488(5) 1.196(4) 0.041(2) 0.086(14) Uiso 1 1 d
H2W4 H 0.365(5) 1.202(4) 0.004(2) 0.080(17) Uiso 1 1 d

loop_
_atom_site_aniso_label
_atom_site_aniso_U_11
_atom_site_aniso_U_22
_atom_site_aniso_U_33
_atom_site_aniso_U_23
_atom_site_aniso_U_13
_atom_site_aniso_U_12
Cu1 0.02601(17) 0.02218(15) 0.02222(16) 0.00282(11) 0.00181(12) 0.00408(12)
Cu2 0.02574(17) 0.02245(15) 0.02425(16) 0.00369(12) 0.00178(12) 0.00017(12)
C1 0.0235(13) 0.0253(12) 0.0262(13) 0.0003(10) -0.0047(10) -0.0024(10)
C2 0.0231(15) 0.0552(19) 0.0351(16) 0.0156(14) -0.0015(13) 0.0002(15)
C3 0.0262(13) 0.0248(12) 0.0274(13) 0.0014(10) 0.0002(11) -0.0039(11)
O1 0.0363(11) 0.0351(10) 0.0317(10) 0.0106(8) 0.0077(8) 0.0117(8)
O2 0.0368(11) 0.0442(11) 0.0249(9) 0.0073(8) 0.0030(8) 0.0158(9)
O3 0.0313(10) 0.0296(9) 0.0411(11) 0.0143(8) 0.0003(8) 0.0038(8)
O4 0.0380(11) 0.0511(12) 0.0288(10) 0.0010(9) 0.0080(9) 0.0115(9)
C31 0.0279(13) 0.0299(13) 0.0249(13) -0.0022(10) -0.0024(11) -0.0108(11)
C32 0.0354(18) 0.0422(17) 0.0283(15) 0.0015(13) 0.0011(13) 0.0071(14)
C33 0.0242(13) 0.0248(12) 0.0305(14) 0.0004(10) -0.0086(11) -0.0043(10)
O31 0.0331(10) 0.0291(9) 0.0299(10) 0.0058(7) 0.0070(8) -0.0021(8)
O32 0.0374(11) 0.0339(10) 0.0326(10) 0.0095(8) 0.0070(8) 0.0081(9)
O33 0.0432(11) 0.0381(10) 0.0351(11) 0.0029(8) 0.0125(9) -0.0066(9)
O34 0.0374(11) 0.0263(9) 0.0414(11) 0.0070(8) -0.0018(9) 0.0011(8)
N11 0.0240(11) 0.0232(10) 0.0216(10) 0.0002(8) -0.0022(8) -0.0030(8)
N12 0.0235(11) 0.0229(10) 0.0255(11) 0.0026(8) -0.0007(9) -0.0035(8)
C10 0.0317(14) 0.0281(13) 0.0246(13) 0.0025(10) -0.0032(11) -0.0046(11)
C11 0.0405(16) 0.0434(16) 0.0227(14) 0.0029(12) 0.0014(12) -0.0124(13)
C12 0.0326(15) 0.0454(16) 0.0248(14) -0.0119(12) 0.0038(12) -0.0069(13)
C13 0.0215(12) 0.0294(13) 0.0286(13) -0.0079(10) -0.0033(10) -0.0028(10)
C14 0.0300(15) 0.0328(14) 0.0409(17) -0.0146(13) -0.0044(13) 0.0043(12)
C15 0.0368(16) 0.0197(13) 0.0486(18) -0.0033(12) -0.0125(13) 0.0065(12)
C16 0.0303(14) 0.0211(12) 0.0356(14) 0.0021(10) -0.0109(12) -0.0041(11)
C17 0.0447(18) 0.0270(14) 0.0466(18) 0.0124(13) -0.0122(14) -0.0039(13)
C18 0.0485(18) 0.0396(16) 0.0346(16) 0.0164(13) -0.0007(14) -0.0070(14)
C19 0.0343(15) 0.0334(14) 0.0299(15) 0.0083(12) 0.0053(12) -0.0022(12)
C20 0.0215(12) 0.0222(11) 0.0245(12) -0.0036(9) -0.0042(10) -0.0049(10)
C21 0.0222(12) 0.0209(11) 0.0268(13) 0.0000(9) -0.0051(10) -0.0055(10)
N41 0.0246(11) 0.0234(10) 0.0288(11) 0.0029(8) -0.0027(9) -0.0050(9)
N42 0.0269(11) 0.0256(10) 0.0229(10) 0.0016(8) -0.0022(9) -0.0044(9)
C40 0.0358(16) 0.0318(14) 0.0329(15) 0.0066(12) -0.0014(13) -0.0068(12)
C41 0.0430(17) 0.0299(14) 0.0480(18) 0.0166(13) -0.0146(15) -0.0110(13)
C42 0.0352(16) 0.0214(13) 0.063(2) 0.0038(13) -0.0186(15) -0.0015(12)
C43 0.0254(14) 0.0275(13) 0.0420(16) -0.0045(11) -0.0103(12) -0.0044(11)
C44 0.0304(16) 0.0329(15) 0.059(2) -0.0165(14) -0.0069(14) 0.0067(13)
C45 0.0322(16) 0.0479(18) 0.0446(18) -0.0190(15) 0.0050(14) -0.0026(14)
C46 0.0284(14) 0.0429(15) 0.0290(14) -0.0084(12) -0.0003(11) -0.0102(12)
C47 0.0400(17) 0.061(2) 0.0266(15) -0.0060(14) 0.0055(13) -0.0166(15)
C48 0.0521(19) 0.0496(18) 0.0258(15) 0.0108(14) -0.0031(14) -0.0197(15)
C49 0.0381(16) 0.0339(15) 0.0294(15) 0.0063(12) -0.0050(12) -0.0085(13)
C50 0.0219(12) 0.0228(11) 0.0319(14) -0.0009(10) -0.0051(11) -0.0046(10)
C51 0.0203(12) 0.0269(12) 0.0275(13) -0.0031(10) -0.0027(10) -0.0069(10)
O1W 0.0462(14) 0.0479(13) 0.0336(13) -0.0003(11) -0.0035(11) -0.0215(11)
O2W 0.0380(12) 0.0338(11) 0.0293(11) 0.0011(9) 0.0027(10) -0.0111(10)
O4W 0.0650(17) 0.0450(14) 0.0700(17) 0.0212(13) -0.0204(14) -0.0169(14)
O3W 0.0492(17) 0.074(2) 0.0652(17) -0.0318(14) 0.0044(14) -0.0188(15)

loop_
_atom_type_symbol
_atom_type_description
_atom_type_scat_dispersion_real
_atom_type_scat_dispersion_imag
_atom_type_scat_source
C C 0.0033 0.0016 'International Tables Vol C Tables 4.2.6.8 and 6.1.1.4'
H H 0.0000 0.0000 'International Tables Vol C Tables 4.2.6.8 and 6.1.1.4'
Cu Cu 0.3201 1.2651 'International Tables Vol C Tables 4.2.6.8 and 6.1.1.4'
N N 0.0061 0.0033 'International Tables Vol C Tables 4.2.6.8 and 6.1.1.4'
O O 0.0106 0.0060 'International Tables Vol C Tables 4.2.6.8 and 6.1.1.4'

loop_
_geom_angle_atom_site_label_1
_geom_angle_atom_site_label_2
_geom_angle_atom_site_label_3
_geom_angle
O1 Cu1 O2 94.88(7)
O1 Cu1 N11 90.76(7)
O2 Cu1 N11 171.83(8)
O1 Cu1 N12 165.67(9)
O2 Cu1 N12 91.25(8)
N11 Cu1 N12 81.96(8)
O1 Cu1 O1W 100.34(9)
O2 Cu1 O1W 98.84(10)
N11 Cu1 O1W 85.93(9)
N12 Cu1 O1W 91.48(8)
O32 Cu2 O31 95.02(7)
O32 Cu2 N42 89.35(7)
O31 Cu2 N42 168.21(8)
O32 Cu2 N41 166.15(8)
O31 Cu2 N41 92.87(7)
N42 Cu2 N41 80.82(8)
O32 Cu2 O2W 99.85(8)
O31 Cu2 O2W 91.68(9)
N42 Cu2 O2W 98.37(9)
N41 Cu2 O2W 91.27(8)
O3 C1 O1 122.5(2)
O3 C1 C2 117.8(2)
O1 C1 C2 119.7(2)
C3 C2 C1 121.1(2)
O4 C3 O2 122.1(2)
O4 C3 C2 117.5(2)
O2 C3 C2 120.4(2)
C1 O1 Cu1 127.30(16)
C3 O2 Cu1 126.81(16)
O33 C31 O31 121.4(2)
O33 C31 C32 116.4(2)
O31 C31 C32 122.2(2)
C31 C32 C33 123.3(2)
O34 C33 O32 121.7(2)
O34 C33 C32 117.0(2)
O32 C33 C32 121.3(2)
C31 O31 Cu2 127.60(15)
C33 O32 Cu2 128.45(16)
C10 N11 C20 118.6(2)
C10 N11 Cu1 128.36(17)
C20 N11 Cu1 112.71(15)
C19 N12 C21 117.9(2)
C19 N12 Cu1 129.65(17)
C21 N12 Cu1 112.35(15)
N11 C10 C11 121.7(2)
C12 C11 C10 119.9(3)
C11 C12 C13 119.8(2)
C20 C13 C12 116.6(2)
C20 C13 C14 118.3(2)
C12 C13 C14 125.0(2)
C15 C14 C13 121.5(3)
C14 C15 C16 121.2(2)
C21 C16 C17 116.6(2)
C21 C16 C15 118.4(2)
C17 C16 C15 124.9(2)
C18 C17 C16 119.7(2)
C17 C18 C19 120.3(3)
N12 C19 C18 121.9(3)
N11 C20 C13 123.3(2)
N11 C20 C21 116.6(2)
C13 C20 C21 120.1(2)
N12 C21 C16 123.5(2)
N12 C21 C20 116.05(19)
C16 C21 C20 120.4(2)
C40 N41 C50 117.6(2)
C40 N41 Cu2 129.00(18)
C50 N41 Cu2 113.40(15)
C49 N42 C51 118.1(2)
C49 N42 Cu2 128.32(18)
C51 N42 Cu2 113.58(15)
N41 C40 C41 122.4(3)
C42 C41 C40 120.2(3)
C41 C42 C43 119.4(2)
C50 C43 C42 116.7(2)
C50 C43 C44 118.6(2)
C42 C43 C44 124.7(2)
C45 C44 C43 121.5(3)
C44 C45 C46 121.2(3)
C51 C46 C47 116.8(2)
C51 C46 C45 118.4(3)
C47 C46 C45 124.9(3)
C48 C47 C46 119.0(3)
C47 C48 C49 120.6(3)
N42 C49 C48 121.8(3)
N41 C50 C43 123.8(2)
N41 C50 C51 116.2(2)
C43 C50 C51 120.0(2)
N42 C51 C46 123.7(2)
N42 C51 C50 116.0(2)
C46 C51 C50 120.3(2)

loop_
_geom_bond_atom_site_label_1
_geom_bond_atom_site_label_2
_geom_bond_distance
Cu1 O1 1.9026(16)
Cu1 O2 1.9114(17)
Cu1 N11 2.0002(19)
Cu1 N12 2.0153(18)
Cu1 O1W 2.254(2)
Cu2 O32 1.8967(16)
Cu2 O31 1.9171(17)
Cu2 N42 2.020(2)
Cu2 N41 2.0255(19)
Cu2 O2W 2.268(2)
C1 O3 1.227(3)
C1 O1 1.268(3)
C1 C2 1.506(4)
C2 C3 1.504(3)
C3 O4 1.233(3)
C3 O2 1.265(3)
C31 O33 1.237(3)
C31 O31 1.275(3)
C31 C32 1.508(4)
C32 C33 1.510(4)
C33 O34 1.237(3)
C33 O32 1.266(3)
N11 C10 1.323(3)
N11 C20 1.352(3)
N12 C19 1.328(3)
N12 C21 1.358(3)
C10 C11 1.393(4)
C11 C12 1.361(4)
C12 C13 1.400(4)
C13 C20 1.392(3)
C13 C14 1.437(3)
C14 C15 1.341(4)
C15 C16 1.431(4)
C16 C21 1.393(3)
C16 C17 1.402(4)
C17 C18 1.355(4)
C18 C19 1.388(4)
C20 C21 1.431(3)
N41 C40 1.327(3)
N41 C50 1.348(3)
N42 C49 1.329(3)
N42 C51 1.350(3)
C40 C41 1.394(4)
C41 C42 1.347(4)
C42 C43 1.408(4)
C43 C50 1.398(3)
C43 C44 1.429(4)
C44 C45 1.346(4)
C45 C46 1.441(4)
C46 C51 1.392(3)
C46 C47 1.402(4)
C47 C48 1.364(4)
C48 C49 1.378(4)
C50 C51 1.436(3)
